data_1554474
loop_
_publ_author_name
'Almendros, Pedro'
'Yanai, Hikaru'
'Hoshikawa, Shoki'
'Aragoncillo, Cristina'
'L\'azaro-Milla, Carlos'
'Toledano-Pinedo, Mireia'
'Matsumoto, Takashi'
'Alcaide, Benito'

_publ_section_title
;
 Transition metal-free controlled synthesis of
 bis[(trifluoromethyl)sulfonyl]ethyl-decorated heterocycles
;
_journal_issue 21
_journal_name_full 'Organic Chemistry Frontiers'
_journal_page_first 3163
_journal_paper_doi 10.1039/C8QO00955D
_journal_volume 5
_journal_year 2018
_chemical_formula_moiety 'C20 H15 F6 N O5 S2'
_chemical_formula_sum 'C20 H15 F6 N O5 S2'
_chemical_formula_weight 527.45
_chemical_name_systematic 2-(2,2-bis((trifluoromethyl)sulfonyl)ethyl)-1-(phenylethynyl)-1,5,6,7-tetrahydro-4H-indol-4-one
_space_group_IT_number 14
_space_group_name_Hall '-P 2yn'
_space_group_name_H-M_alt 'P 1 21/n 1'
_symmetry_cell_setting monoclinic
_symmetry_space_group_name_Hall '-P 2yn'
_symmetry_space_group_name_H-M 'P 1 21/n 1'
_atom_sites_solution_hydrogens geom
_atom_sites_solution_primary direct
_atom_sites_solution_secondary difmap
_audit_creation_date 'October 23 2015'
_audit_creation_method SHELXL-97
_audit_update_record
;
2018-03-29 deposited with the CCDC.
2018-09-20 downloaded from the CCDC.
;
_cell_angle_alpha 90.00
_cell_angle_beta 111.7510(10)
_cell_angle_gamma 90.00
_cell_formula_units_Z 4
_cell_length_a 12.6441(9)
_cell_length_b 11.3643(8)
_cell_length_c 16.2034(11)
_cell_measurement_reflns_used 4443
_cell_measurement_temperature 90
_cell_measurement_theta_max 27.88
_cell_measurement_theta_min 2.25
_cell_volume 2162.5(3)
_computing_cell_refinement 'APEX2 (Bruker AXS, 2006)'
_computing_data_collection 'APEX2 (Bruker AXS, 2006)'
_computing_data_reduction 'SAINT (Bruker AXS, 2004)'
_computing_molecular_graphics 'XSHEL (Bruker AXS,2002)'
_computing_publication_material 'XCIF (Bruker AXS, 2001)'
_computing_structure_refinement 'SHELXL-97 (Sheldrick, 1997)'
_computing_structure_solution 'SHELXS-97 (Sheldrick, 1997)'
_diffrn_ambient_temperature 90
_diffrn_detector_area_resol_mean 8.333
_diffrn_measured_fraction_theta_full 0.999
_diffrn_measured_fraction_theta_max 0.999
_diffrn_measurement_device_type 'Bruker APEXII CCD area detector'
_diffrn_measurement_method 'phi and omega scans'
_diffrn_radiation_monochromator 'Bruker Helios multilayer confocal mirror'
_diffrn_radiation_source 'Bruker TXS fine-focus rotating anode'
_diffrn_radiation_type MoK\a
_diffrn_radiation_wavelength 0.71073
_diffrn_reflns_av_R_equivalents 0.0229
_diffrn_reflns_av_sigmaI/netI 0.0272
_diffrn_reflns_limit_h_max 15
_diffrn_reflns_limit_h_min -13
_diffrn_reflns_limit_k_max 13
_diffrn_reflns_limit_k_min -7
_diffrn_reflns_limit_l_max 18
_diffrn_reflns_limit_l_min -19
_diffrn_reflns_number 10342
_diffrn_reflns_theta_full 25.00
_diffrn_reflns_theta_max 25.02
_diffrn_reflns_theta_min 1.76
_exptl_absorpt_coefficient_mu 0.332
_exptl_absorpt_correction_T_max 0.9901
_exptl_absorpt_correction_T_min 0.9488
_exptl_absorpt_correction_type analytical
_exptl_absorpt_process_details
;
Crystal Faces plugin in Bruker APEX2 software
;
_exptl_crystal_colour colurless
_exptl_crystal_density_diffrn 1.620
_exptl_crystal_density_method 'not measured'
_exptl_crystal_description block
_exptl_crystal_F_000 1072
_exptl_crystal_size_max 0.16
_exptl_crystal_size_mid 0.11
_exptl_crystal_size_min 0.03
_refine_diff_density_max 0.435
_refine_diff_density_min -0.319
_refine_diff_density_rms 0.050
_refine_ls_extinction_method none
_refine_ls_goodness_of_fit_ref 1.025
_refine_ls_hydrogen_treatment mixed
_refine_ls_matrix_type full
_refine_ls_number_parameters 310
_refine_ls_number_reflns 3817
_refine_ls_number_restraints 192
_refine_ls_restrained_S_all 0.999
_refine_ls_R_factor_all 0.0363
_refine_ls_R_factor_gt 0.0308
_refine_ls_shift/su_max 0.001
_refine_ls_shift/su_mean 0.000
_refine_ls_structure_factor_coef Fsqd
_refine_ls_weighting_details 'calc w=1/[\s^2^(Fo^2^)+(0.0369P)^2^+1.3932P] where P=(Fo^2^+2Fc^2^)/3'
_refine_ls_weighting_scheme calc
_refine_ls_wR_factor_gt 0.0755
_refine_ls_wR_factor_ref 0.0789
_reflns_number_gt 3362
_reflns_number_total 3817
_reflns_threshold_expression >2sigma(I)
_cod_data_source_file c8qo00955d2.cif
_cod_data_source_block HY-1021
_cod_original_sg_symbol_H-M 'P 21/n'
_cod_database_code 1554474

loop_
_symmetry_equiv_pos_as_xyz
'x, y, z'
'-x+1/2, y+1/2, -z+1/2'
'-x, -y, -z'
'x-1/2, -y-1/2, z-1/2'

loop_
_atom_site_label
_atom_site_type_symbol
_atom_site_fract_x
_atom_site_fract_y
_atom_site_fract_z
_atom_site_U_iso_or_equiv
_atom_site_adp_type
_atom_site_occupancy
_atom_site_symmetry_multiplicity
_atom_site_calc_flag
_atom_site_refinement_flags
C1 C 0.88725(15) 0.32029(15) 0.58007(12) 0.0156(4) Uani 1 1 d U
C2 C 0.83979(15) 0.22897(16) 0.62524(12) 0.0191(4) Uani 1 1 d U
H2A H 0.8342 0.2641 0.6794 0.023 Uiso 1 1 calc R
H2B H 0.8937 0.1621 0.6440 0.023 Uiso 1 1 calc R
C3 C 0.72259(16) 0.18241(16) 0.56613(13) 0.0200(4) Uani 1 1 d U
H3A H 0.6946 0.1279 0.6012 0.024 Uiso 1 1 calc R
H3B H 0.7301 0.1373 0.5163 0.024 Uiso 1 1 calc R
C4 C 0.63481(15) 0.28087(15) 0.52834(12) 0.0174(4) Uani 1 1 d U
H4A H 0.5665 0.2496 0.4803 0.021 Uiso 1 1 calc R
H4B H 0.6111 0.3132 0.5756 0.021 Uiso 1 1 calc R
C5 C 0.68831(14) 0.37485(15) 0.49294(11) 0.0141(4) Uani 1 1 d U
C6 C 0.71231(14) 0.53100(15) 0.41316(12) 0.0144(4) Uani 1 1 d U
C7 C 0.81743(15) 0.49020(15) 0.46321(12) 0.0151(4) Uani 1 1 d U
H7 H 0.8879 0.5208 0.4644 0.018 Uiso 1 1 calc R
C8 C 0.80288(14) 0.39230(15) 0.51409(12) 0.0142(4) Uani 1 1 d U
C11 C 0.41751(15) 0.47886(15) 0.34475(12) 0.0166(4) Uani 1 1 d U
C12 C 0.29856(15) 0.49459(15) 0.29249(12) 0.0159(4) Uani 1 1 d U
C13 C 0.21528(16) 0.42878(17) 0.30967(13) 0.0229(4) Uani 1 1 d U
H13 H 0.2368 0.3735 0.3570 0.028 Uiso 1 1 calc R
C14 C 0.10114(17) 0.44473(18) 0.25714(14) 0.0284(5) Uani 1 1 d U
H14 H 0.0447 0.4001 0.2688 0.034 Uiso 1 1 calc R
C15 C 0.06900(16) 0.52504(18) 0.18801(13) 0.0263(5) Uani 1 1 d U
H15 H -0.0092 0.5344 0.1519 0.032 Uiso 1 1 calc R
C16 C 0.15016(16) 0.59147(17) 0.17151(13) 0.0231(4) Uani 1 1 d U
H16 H 0.1277 0.6476 0.1247 0.028 Uiso 1 1 calc R
C17 C 0.26469(16) 0.57660(17) 0.22316(13) 0.0204(4) Uani 1 1 d U
H17 H 0.3204 0.6224 0.2114 0.024 Uiso 1 1 calc R
C18 C 0.67259(14) 0.62893(15) 0.34669(12) 0.0150(4) Uani 1 1 d U
H18A H 0.6019 0.6637 0.3490 0.018 Uiso 1 1 calc R
H18B H 0.6553 0.5974 0.2861 0.018 Uiso 1 1 calc R
C19 C 0.76473(15) 0.72451(15) 0.36651(11) 0.0130(4) Uani 1 1 d U
C20 C 0.79138(15) 0.69034(16) 0.20048(12) 0.0180(4) Uani 1 1 d U
C21 C 0.90542(17) 0.84418(17) 0.52570(13) 0.0250(4) Uani 1 1 d U
F1 F 0.83112(9) 0.59416(8) 0.24722(7) 0.0189(2) Uani 1 1 d U
F2 F 0.69955(10) 0.66441(10) 0.13062(7) 0.0317(3) Uani 1 1 d U
F3 F 0.87012(10) 0.73342(10) 0.17344(8) 0.0306(3) Uani 1 1 d U
F4 F 0.94659(10) 0.74304(11) 0.56433(8) 0.0377(3) Uani 1 1 d U
F5 F 0.96770(9) 0.88265(10) 0.48142(8) 0.0288(3) Uani 1 1 d U
F6 F 0.90778(11) 0.92279(12) 0.58690(8) 0.0405(3) Uani 1 1 d U
N1 N 0.63152(12) 0.46000(12) 0.43132(10) 0.0137(3) Uani 1 1 d U
C10 C 0.51670(15) 0.46815(15) 0.38736(12) 0.0150(4) Uani 1 1 d U
O1 O 0.99001(10) 0.33433(11) 0.59963(9) 0.0220(3) Uani 1 1 d U
O2 O 0.63661(10) 0.83502(11) 0.21982(8) 0.0185(3) Uani 1 1 d U
O3 O 0.84147(10) 0.89337(10) 0.28893(8) 0.0187(3) Uani 1 1 d U
O4 O 0.70119(12) 0.76469(12) 0.50224(9) 0.0250(3) Uani 1 1 d U
O5 O 0.71484(12) 0.93765(11) 0.41310(9) 0.0237(3) Uani 1 1 d U
S1 S 0.75339(4) 0.80702(4) 0.26787(3) 0.01336(11) Uani 1 1 d U
S2 S 0.75461(4) 0.82526(4) 0.45088(3) 0.01704(12) Uani 1 1 d U
H19 H 0.8358(18) 0.6938(17) 0.3879(13) 0.020 Uiso 1 1 d .

loop_
_atom_site_aniso_label
_atom_site_aniso_U_11
_atom_site_aniso_U_22
_atom_site_aniso_U_33
_atom_site_aniso_U_23
_atom_site_aniso_U_13
_atom_site_aniso_U_12
C1 0.0154(9) 0.0140(9) 0.0173(9) -0.0042(7) 0.0060(7) 0.0018(7)
C2 0.0200(10) 0.0169(9) 0.0202(10) 0.0032(8) 0.0073(8) 0.0027(7)
C3 0.0248(10) 0.0151(9) 0.0225(10) 0.0025(8) 0.0115(8) -0.0020(8)
C4 0.0171(9) 0.0159(9) 0.0209(10) -0.0003(7) 0.0091(8) -0.0032(7)
C5 0.0159(9) 0.0115(9) 0.0144(9) -0.0012(7) 0.0052(7) 0.0006(7)
C6 0.0134(9) 0.0128(9) 0.0182(9) -0.0011(7) 0.0073(7) -0.0021(7)
C7 0.0119(9) 0.0128(9) 0.0211(9) -0.0008(7) 0.0069(7) -0.0010(7)
C8 0.0143(9) 0.0117(9) 0.0174(9) -0.0021(7) 0.0067(7) -0.0004(7)
C11 0.0157(10) 0.0145(9) 0.0195(9) -0.0001(7) 0.0063(8) -0.0016(7)
C12 0.0121(9) 0.0170(9) 0.0187(9) -0.0038(7) 0.0057(7) 0.0001(7)
C13 0.0194(10) 0.0229(10) 0.0271(11) 0.0043(8) 0.0092(8) -0.0005(8)
C14 0.0162(10) 0.0329(12) 0.0382(12) -0.0039(10) 0.0126(9) -0.0070(8)
C15 0.0135(10) 0.0345(12) 0.0272(11) -0.0090(9) 0.0031(8) 0.0066(8)
C16 0.0215(10) 0.0254(10) 0.0194(10) 0.0009(8) 0.0042(8) 0.0064(8)
C17 0.0187(10) 0.0202(10) 0.0247(10) 0.0005(8) 0.0110(8) 0.0001(8)
C18 0.0113(9) 0.0152(9) 0.0178(9) 0.0007(7) 0.0047(7) -0.0009(7)
C19 0.0127(9) 0.0126(9) 0.0139(9) 0.0023(7) 0.0051(7) 0.0026(7)
C20 0.0203(10) 0.0179(9) 0.0174(9) 0.0015(7) 0.0088(8) 0.0036(8)
C21 0.0303(11) 0.0231(11) 0.0186(10) -0.0027(8) 0.0057(9) -0.0047(8)
F1 0.0234(6) 0.0131(5) 0.0207(6) 0.0018(4) 0.0089(5) 0.0045(4)
F2 0.0302(7) 0.0371(7) 0.0194(6) -0.0093(5) -0.0005(5) 0.0117(5)
F3 0.0413(7) 0.0241(6) 0.0418(7) 0.0055(5) 0.0335(6) 0.0053(5)
F4 0.0339(7) 0.0348(7) 0.0292(7) 0.0095(6) -0.0061(6) -0.0006(6)
F5 0.0261(6) 0.0291(6) 0.0304(7) -0.0067(5) 0.0096(5) -0.0072(5)
F6 0.0497(8) 0.0446(8) 0.0280(7) -0.0208(6) 0.0153(6) -0.0148(6)
N1 0.0106(7) 0.0124(7) 0.0174(8) 0.0012(6) 0.0043(6) -0.0003(6)
C10 0.0160(10) 0.0121(9) 0.0184(9) -0.0006(7) 0.0082(8) -0.0008(7)
O1 0.0134(7) 0.0223(7) 0.0282(8) 0.0031(6) 0.0051(6) 0.0031(5)
O2 0.0153(6) 0.0193(7) 0.0195(7) 0.0026(5) 0.0047(5) 0.0051(5)
O3 0.0201(7) 0.0140(6) 0.0225(7) 0.0026(5) 0.0084(5) -0.0016(5)
O4 0.0346(8) 0.0227(7) 0.0246(7) 0.0003(6) 0.0192(6) -0.0004(6)
O5 0.0336(8) 0.0162(7) 0.0243(7) 0.0011(6) 0.0143(6) 0.0059(6)
S1 0.0144(2) 0.0117(2) 0.0146(2) 0.00205(17) 0.00609(18) 0.00244(16)
S2 0.0220(2) 0.0145(2) 0.0163(2) -0.00021(17) 0.00899(19) 0.00110(17)

loop_
_atom_type_symbol
_atom_type_description
_atom_type_scat_dispersion_real
_atom_type_scat_dispersion_imag
_atom_type_scat_source
C C 0.0033 0.0016 'International Tables Vol C Tables 4.2.6.8 and 6.1.1.4'
H H 0.0000 0.0000 'International Tables Vol C Tables 4.2.6.8 and 6.1.1.4'
N N 0.0061 0.0033 'International Tables Vol C Tables 4.2.6.8 and 6.1.1.4'
O O 0.0106 0.0060 'International Tables Vol C Tables 4.2.6.8 and 6.1.1.4'
F F 0.0171 0.0103 'International Tables Vol C Tables 4.2.6.8 and 6.1.1.4'
S S 0.1246 0.1234 'International Tables Vol C Tables 4.2.6.8 and 6.1.1.4'

loop_
_geom_angle_atom_site_label_1
_geom_angle_atom_site_label_2
_geom_angle_atom_site_label_3
_geom_angle
O1 C1 C8 122.37(17)
O1 C1 C2 122.31(16)
C8 C1 C2 115.30(15)
C1 C2 C3 113.54(15)
C1 C2 H2A 108.9
C3 C2 H2A 108.9
C1 C2 H2B 108.9
C3 C2 H2B 108.9
H2A C2 H2B 107.7
C2 C3 C4 112.77(15)
C2 C3 H3A 109.0
C4 C3 H3A 109.0
C2 C3 H3B 109.0
C4 C3 H3B 109.0
H3A C3 H3B 107.8
C5 C4 C3 108.20(15)
C5 C4 H4A 110.1
C3 C4 H4A 110.1
C5 C4 H4B 110.1
C3 C4 H4B 110.1
H4A C4 H4B 108.4
C8 C5 N1 107.22(15)
C8 C5 C4 126.53(16)
N1 C5 C4 126.24(15)
C7 C6 N1 107.67(15)
C7 C6 C18 132.53(16)
N1 C6 C18 119.79(15)
C6 C7 C8 107.60(15)
C6 C7 H7 126.2
C8 C7 H7 126.2
C5 C8 C7 108.42(15)
C5 C8 C1 121.45(16)
C7 C8 C1 130.10(16)
C10 C11 C12 178.5(2)
C17 C12 C13 119.09(17)
C17 C12 C11 119.86(16)
C13 C12 C11 121.05(17)
C14 C13 C12 119.68(18)
C14 C13 H13 120.2
C12 C13 H13 120.2
C15 C14 C13 120.59(19)
C15 C14 H14 119.7
C13 C14 H14 119.7
C16 C15 C14 120.13(18)
C16 C15 H15 119.9
C14 C15 H15 119.9
C15 C16 C17 120.12(18)
C15 C16 H16 119.9
C17 C16 H16 119.9
C16 C17 C12 120.37(18)
C16 C17 H17 119.8
C12 C17 H17 119.8
C6 C18 C19 110.37(14)
C6 C18 H18A 109.6
C19 C18 H18A 109.6
C6 C18 H18B 109.6
C19 C18 H18B 109.6
H18A C18 H18B 108.1
C18 C19 S1 112.03(12)
C18 C19 S2 109.99(12)
S1 C19 S2 109.37(9)
C18 C19 H19 112.1(13)
S1 C19 H19 106.2(13)
S2 C19 H19 106.9(13)
F1 C20 F2 109.54(15)
F1 C20 F3 108.90(14)
F2 C20 F3 109.26(15)
F1 C20 S1 111.97(12)
F2 C20 S1 108.73(12)
F3 C20 S1 108.41(12)
F4 C21 F5 109.64(17)
F4 C21 F6 109.64(16)
F5 C21 F6 109.28(16)
F4 C21 S2 109.78(13)
F5 C21 S2 111.03(13)
F6 C21 S2 107.43(14)
C10 N1 C5 126.27(14)
C10 N1 C6 124.31(14)
C5 N1 C6 109.08(14)
C11 C10 N1 175.92(19)
O2 S1 O3 122.35(8)
O2 S1 C19 108.93(8)
O3 S1 C19 110.19(8)
O2 S1 C20 105.93(8)
O3 S1 C20 106.12(8)
C19 S1 C20 101.10(8)
O5 S2 O4 120.97(8)
O5 S2 C19 110.63(8)
O4 S2 C19 108.30(8)
O5 S2 C21 106.89(9)
O4 S2 C21 105.59(9)
C19 S2 C21 102.83(9)

loop_
_geom_bond_atom_site_label_1
_geom_bond_atom_site_label_2
_geom_bond_distance
C1 O1 1.228(2)
C1 C8 1.451(2)
C1 C2 1.516(3)
C2 C3 1.530(3)
C2 H2A 0.9900
C2 H2B 0.9900
C3 C4 1.535(3)
C3 H3A 0.9900
C3 H3B 0.9900
C4 C5 1.488(2)
C4 H4A 0.9900
C4 H4B 0.9900
C5 C8 1.374(2)
C5 N1 1.385(2)
C6 C7 1.357(2)
C6 N1 1.415(2)
C6 C18 1.500(2)
C7 C8 1.437(2)
C7 H7 0.9500
C11 C10 1.193(2)
C11 C12 1.438(2)
C12 C17 1.399(3)
C12 C13 1.401(3)
C13 C14 1.389(3)
C13 H13 0.9500
C14 C15 1.384(3)
C14 H14 0.9500
C15 C16 1.378(3)
C15 H15 0.9500
C16 C17 1.389(3)
C16 H16 0.9500
C17 H17 0.9500
C18 C19 1.537(2)
C18 H18A 0.9900
C18 H18B 0.9900
C19 S1 1.8123(17)
C19 S2 1.8237(18)
C19 H19 0.90(2)
C20 F1 1.319(2)
C20 F2 1.320(2)
C20 F3 1.321(2)
C20 S1 1.8895(18)
C21 F4 1.320(2)
C21 F5 1.321(2)
C21 F6 1.327(2)
C21 S2 1.854(2)
N1 C10 1.363(2)
O2 S1 1.4268(13)
O3 S1 1.4277(13)
O4 S2 1.4279(14)
O5 S2 1.4250(13)
